data_4345477
loop_
_publ_author_name
'Maity, Dilip Kumar'
'Otake, Kenichi'
'Ghosh, Saheli'
'Kitagawa, Hiroshi'
'Ghoshal, Debajyoti'

_publ_section_title
;
 Sulfonic Group Functionalized Mixed Ligand Coordination Polymers:
 Synthesis, Characterization, Water Sorption, and Proton Conduction
 Studies.
;
_journal_issue 3
_journal_name_full 'Inorganic chemistry'
_journal_page_first 1581
_journal_page_last 1590
_journal_paper_doi 10.1021/acs.inorgchem.6b02674
_journal_volume 56
_journal_year 2017
_chemical_formula_sum 'C18 H16 Cu N2 O10 S'
_chemical_formula_weight 515.93
_space_group_crystal_system monoclinic
_space_group_IT_number 15
_space_group_name_Hall '-C 2yc'
_space_group_name_H-M_alt 'C 1 2/c 1'
_symmetry_space_group_name_Hall '-C 2yc'
_symmetry_space_group_name_H-M 'C 1 2/c 1'
_atom_sites_solution_hydrogens mixed
_audit_creation_method SHELXL-2016/4
_cell_angle_alpha 90.000(5)
_cell_angle_beta 107.004(5)
_cell_angle_gamma 90.000(5)
_cell_formula_units_Z 8
_cell_length_a 24.024(5)
_cell_length_b 11.135(5)
_cell_length_c 16.298(5)
_cell_measurement_reflns_used 250
_cell_measurement_temperature 298(2)
_cell_measurement_theta_max 27.5
_cell_measurement_theta_min 1.8
_cell_volume 4169(2)
_computing_cell_refinement 'SMART APEX II'
_computing_data_collection 'SMART APEX II (BRUKER,2010)'
_computing_data_reduction 'SAINT (BRUKER,2000)'
_computing_molecular_graphics 'Ortep-3v2 for windows (Farrugia,1997)'
_computing_publication_material 'PLATON (Spek, 2008)'
_computing_structure_refinement 'SHELXL-2016/4 (Sheldrick, 2016)'
_computing_structure_solution 'SHELXS-2016/4 (Sheldrick, 2016)'
_diffrn_ambient_temperature 298(2)
_diffrn_measured_fraction_theta_full 0.999
_diffrn_measured_fraction_theta_max 0.996
_diffrn_measurement_device_type 'CCD area detector'
_diffrn_measurement_method 'phi and omega scans'
_diffrn_radiation_type MoK\a
_diffrn_radiation_wavelength 0.71073
_diffrn_reflns_av_R_equivalents 0.0227
_diffrn_reflns_av_unetI/netI 0.0153
_diffrn_reflns_Laue_measured_fraction_full 0.999
_diffrn_reflns_Laue_measured_fraction_max 0.996
_diffrn_reflns_limit_h_max 31
_diffrn_reflns_limit_h_min -31
_diffrn_reflns_limit_k_max 14
_diffrn_reflns_limit_k_min -14
_diffrn_reflns_limit_l_max 21
_diffrn_reflns_limit_l_min -21
_diffrn_reflns_number 34595
_diffrn_reflns_point_group_measured_fraction_full 0.999
_diffrn_reflns_point_group_measured_fraction_max 0.996
_diffrn_reflns_theta_full 25.242
_diffrn_reflns_theta_max 27.541
_diffrn_reflns_theta_min 1.773
_diffrn_source 'fine-focus sealed tube'
_exptl_absorpt_coefficient_mu 1.208
_exptl_absorpt_correction_T_max 0.9654
_exptl_absorpt_correction_T_min 0.8542
_exptl_absorpt_correction_type multi-scan
_exptl_absorpt_process_details
;
'XPREP' - A PROGRAM DATA PREPARATION & RECIPROCAL 
SPACE EXPLORATION,
Bruker Analytical X-ray Systems, 1997
;
_exptl_crystal_colour Fluorescent
_exptl_crystal_density_diffrn 1.644
_exptl_crystal_description Needle
_exptl_crystal_F_000 2104
_exptl_crystal_size_max 0.20
_exptl_crystal_size_mid 0.10
_exptl_crystal_size_min 0.10
_refine_diff_density_max 1.335
_refine_diff_density_min -0.508
_refine_diff_density_rms 0.094
_refine_ls_extinction_method none
_refine_ls_goodness_of_fit_ref 1.063
_refine_ls_hydrogen_treatment mixed
_refine_ls_matrix_type full
_refine_ls_number_parameters 294
_refine_ls_number_reflns 4807
_refine_ls_number_restraints 0
_refine_ls_restrained_S_all 1.063
_refine_ls_R_factor_all 0.0452
_refine_ls_R_factor_gt 0.0417
_refine_ls_shift/su_max 0.003
_refine_ls_shift/su_mean 0.000
_refine_ls_structure_factor_coef Fsqd
_refine_ls_weighting_details 'w=1/[\s^2^(Fo^2^)+(0.0852P)^2^+10.6671P] where P=(Fo^2^+2Fc^2^)/3'
_refine_ls_weighting_scheme calc
_refine_ls_wR_factor_gt 0.1374
_refine_ls_wR_factor_ref 0.1412
_reflns_Friedel_coverage 0.000
_reflns_number_gt 4361
_reflns_number_total 4807
_reflns_threshold_expression 'I > 2\s(I)'
_cod_data_source_file ic6b02674_si_002.cif
_cod_data_source_block DG4_rev
_cod_database_code 4345477
_shelx_shelxl_version_number 2016/4
_shelx_space_group_comment
;
The symmetry employed for this shelxl refinement is uniquely defined
by the following loop, which should always be used as a source of
symmetry information in preference to the above space-group names.
They are only intended as comments.
;

loop_
_space_group_symop_operation_xyz
'x, y, z'
'-x, y, -z+1/2'
'x+1/2, y+1/2, z'
'-x+1/2, y+1/2, -z+1/2'
'-x, -y, -z'
'x, -y, z-1/2'
'-x+1/2, -y+1/2, -z'
'x+1/2, -y+1/2, z-1/2'

loop_
_atom_site_label
_atom_site_type_symbol
_atom_site_fract_x
_atom_site_fract_y
_atom_site_fract_z
_atom_site_U_iso_or_equiv
_atom_site_adp_type
_atom_site_occupancy
_atom_site_site_symmetry_order
_atom_site_calc_flag
_atom_site_refinement_flags_posn
_atom_site_refinement_flags_adp
CU1 Cu 0.53225(2) -1.62881(3) 0.66340(2) 0.02609(13) Uani 1 1 d . .
O1 O 0.58423(10) -1.63583(18) 0.78978(13) 0.0381(5) Uani 1 1 d . .
C12 C 0.65130(11) -1.6149(2) 0.92690(16) 0.0248(5) Uani 1 1 d . .
N1 N 0.53203(8) -1.8103(2) 0.65833(14) 0.0257(4) Uani 1 1 d . .
C4 C 0.58180(11) -1.9943(2) 0.70645(18) 0.0292(5) Uani 1 1 d . .
H4 H 0.614940 -2.032715 0.740383 0.035 Uiso 1 1 calc R U
C3 C 0.53540(10) -2.0618(2) 0.65716(16) 0.0244(5) Uani 1 1 d . .
C16 C 0.76390(11) -1.5874(3) 1.03523(17) 0.0288(5) Uani 1 1 d . .
H16 H 0.801665 -1.579472 1.071319 0.035 Uiso 1 1 calc R U
C13 C 0.66078(11) -1.6041(2) 1.01475(17) 0.0264(5) Uani 1 1 d . .
H13 H 0.629487 -1.606194 1.037434 0.032 Uiso 1 1 calc R U
C14 C 0.71716(11) -1.5901(3) 1.06894(16) 0.0279(5) Uani 1 1 d . .
C17 C 0.75380(11) -1.5966(3) 0.94742(17) 0.0280(5) Uani 1 1 d . .
C18 C 0.69771(12) -1.6106(2) 0.89269(16) 0.0277(5) Uani 1 1 d . .
H18 H 0.691409 -1.617037 0.833775 0.033 Uiso 1 1 calc R U
C2 C 0.48744(12) -1.9983(2) 0.60667(19) 0.0319(6) Uani 1 1 d . .
H2 H 0.455685 -2.039525 0.571525 0.038 Uiso 1 1 calc R U
C5 C 0.57890(12) -1.8706(2) 0.7053(2) 0.0293(6) Uani 1 1 d . .
H5 H 0.610673 -1.827240 0.738288 0.035 Uiso 1 1 calc R U
C1 C 0.48717(12) -1.8742(2) 0.6090(2) 0.0317(6) Uani 1 1 d . .
H1 H 0.454780 -1.833461 0.575116 0.038 Uiso 1 1 calc R U
C11 C 0.59031(11) -1.62587(19) 0.86813(17) 0.0257(5) Uani 1 1 d . .
C6 C 0.53656(11) -2.1947(2) 0.65800(16) 0.0259(5) Uani 1 1 d . .
C10 C 0.57237(13) -2.2582(3) 0.7262(2) 0.0406(7) Uani 1 1 d . .
H10 H 0.597654 -2.217303 0.771787 0.049 Uiso 1 1 calc R U
C9 C 0.57064(14) -2.3824(3) 0.7266(2) 0.0408(8) Uani 1 1 d . .
H9 H 0.595746 -2.423061 0.772481 0.049 Uiso 1 1 calc R U
N2 N 0.53454(9) -2.4466(2) 0.66398(15) 0.0305(5) Uani 1 1 d . .
C8 C 0.50067(15) -2.3857(2) 0.5966(2) 0.0363(7) Uani 1 1 d . .
H8 H 0.476164 -2.428765 0.551450 0.044 Uiso 1 1 calc R U
C7 C 0.50064(14) -2.2622(2) 0.59139(19) 0.0365(6) Uani 1 1 d . .
H7 H 0.476597 -2.223798 0.543334 0.044 Uiso 1 1 calc R U
O4 O 0.78011(9) -1.5957(3) 1.20892(15) 0.0424(6) Uani 1 1 d . .
O3 O 0.68866(9) -1.5401(2) 1.19275(13) 0.0432(5) Uani 1 1 d . .
C15 C 0.72646(12) -1.5731(3) 1.16280(17) 0.0318(6) Uani 1 1 d . .
S1 S 0.81274(3) -1.57765(7) 0.90362(4) 0.03436(19) Uani 1 1 d . .
O2 O 0.54966(8) -1.62289(17) 0.90267(14) 0.0333(5) Uani 1 1 d . .
O5 O 0.80584(10) -1.4518(2) 0.87329(14) 0.0422(5) Uani 1 1 d . .
O6 O 0.80398(12) -1.6602(3) 0.83306(18) 0.0546(6) Uani 1 1 d . .
O7 O 0.86524(10) -1.5944(3) 0.97273(16) 0.0557(7) Uani 1 1 d . .
O1W O 0.60152(12) -1.6201(2) 0.6119(2) 0.0548(7) Uani 1 1 d . .
H1WA H 0.603617 -1.685420 0.585464 0.082 Uiso 1 1 d R U
H1WB H 0.633147 -1.610072 0.652197 0.082 Uiso 1 1 d R U
O2W O 0.63408(19) -1.7797(4) 0.5130(4) 0.138(2) Uani 1 1 d G .
H2WA H 0.650646 -1.844072 0.535709 0.207 Uiso 1 1 d G U
H2WB H 0.623437 -1.786937 0.458728 0.207 Uiso 1 1 d G U
O3W O 0.7812(3) -1.7334(11) 0.6433(6) 0.417(12) Uani 1 1 d G .
H4A H 0.7861(19) -1.577(4) 1.249(3) 0.049(13) Uiso 1 1 d . .

loop_
_atom_site_aniso_label
_atom_site_aniso_U_11
_atom_site_aniso_U_22
_atom_site_aniso_U_33
_atom_site_aniso_U_23
_atom_site_aniso_U_13
_atom_site_aniso_U_12
CU1 0.01699(18) 0.01467(18) 0.0384(2) -0.00076(11) -0.00474(13) 0.00002(9)
O1 0.0384(12) 0.0312(11) 0.0294(10) -0.0013(8) -0.0140(9) -0.0005(8)
C12 0.0184(11) 0.0212(11) 0.0272(12) 0.0007(9) -0.0050(9) -0.0003(8)
N1 0.0199(10) 0.0156(10) 0.0365(11) -0.0022(8) 0.0001(9) -0.0004(7)
C4 0.0210(11) 0.0198(12) 0.0407(14) 0.0000(10) -0.0005(10) 0.0029(9)
C3 0.0250(12) 0.0163(11) 0.0302(12) -0.0018(9) 0.0054(10) -0.0009(8)
C16 0.0174(11) 0.0366(14) 0.0273(12) -0.0018(10) -0.0012(9) -0.0015(10)
C13 0.0182(11) 0.0287(12) 0.0284(12) -0.0016(10) 0.0009(9) 0.0005(9)
C14 0.0227(12) 0.0331(13) 0.0232(12) -0.0025(10) -0.0009(9) 0.0003(10)
C17 0.0195(11) 0.0330(13) 0.0283(12) 0.0034(10) 0.0019(10) -0.0008(10)
C18 0.0255(12) 0.0302(13) 0.0221(11) 0.0016(9) -0.0014(9) -0.0007(10)
C2 0.0269(13) 0.0195(12) 0.0404(14) -0.0034(10) -0.0043(11) -0.0029(9)
C5 0.0197(12) 0.0193(12) 0.0426(15) -0.0029(10) -0.0008(11) -0.0007(9)
C1 0.0253(13) 0.0203(13) 0.0406(15) -0.0019(10) -0.0045(11) 0.0011(9)
C11 0.0209(11) 0.0116(10) 0.0344(13) 0.0002(8) -0.0079(10) 0.0004(8)
C6 0.0254(12) 0.0174(12) 0.0328(13) 0.0004(9) 0.0056(10) -0.0001(9)
C10 0.0351(15) 0.0195(13) 0.0509(17) 0.0013(12) -0.0130(13) -0.0049(11)
C9 0.0340(15) 0.0197(13) 0.0528(19) 0.0059(12) -0.0123(13) -0.0018(11)
N2 0.0266(11) 0.0165(10) 0.0420(13) 0.0011(8) 0.0002(10) -0.0002(8)
C8 0.0471(17) 0.0201(13) 0.0329(14) -0.0017(10) -0.0020(12) -0.0027(11)
C7 0.0478(17) 0.0206(13) 0.0323(14) 0.0013(10) -0.0023(12) -0.0003(11)
O4 0.0257(10) 0.0715(16) 0.0235(10) -0.0115(10) -0.0030(8) 0.0089(10)
O3 0.0288(10) 0.0659(16) 0.0332(10) -0.0061(10) 0.0061(8) 0.0110(10)
C15 0.0238(12) 0.0403(15) 0.0265(12) -0.0044(11) -0.0001(10) 0.0015(11)
S1 0.0231(3) 0.0477(4) 0.0303(3) 0.0071(3) 0.0049(3) -0.0003(3)
O2 0.0170(9) 0.0263(10) 0.0464(12) -0.0032(8) -0.0067(8) -0.0001(7)
O5 0.0413(12) 0.0501(13) 0.0313(10) 0.0085(9) 0.0045(9) -0.0087(10)
O6 0.0560(15) 0.0596(15) 0.0559(15) -0.0101(13) 0.0282(13) -0.0028(13)
O7 0.0229(11) 0.092(2) 0.0475(14) 0.0262(13) 0.0027(10) 0.0015(11)
O1W 0.0498(15) 0.0402(13) 0.086(2) -0.0166(12) 0.0376(15) -0.0164(10)
O2W 0.127(4) 0.087(3) 0.145(4) -0.030(3) -0.044(3) 0.069(3)
O3W 0.381(14) 0.420(16) 0.253(10) 0.245(11) -0.215(10) -0.313(14)

loop_
_atom_type_symbol
_atom_type_description
_atom_type_scat_dispersion_real
_atom_type_scat_dispersion_imag
_atom_type_scat_source
C C 0.0033 0.0016 'International Tables Vol C Tables 4.2.6.8 and 6.1.1.4'
H H 0.0000 0.0000 'International Tables Vol C Tables 4.2.6.8 and 6.1.1.4'
N N 0.0061 0.0033 'International Tables Vol C Tables 4.2.6.8 and 6.1.1.4'
O O 0.0106 0.0060 'International Tables Vol C Tables 4.2.6.8 and 6.1.1.4'
S S 0.1246 0.1234 'International Tables Vol C Tables 4.2.6.8 and 6.1.1.4'
Cu Cu 0.3201 1.2651 'International Tables Vol C Tables 4.2.6.8 and 6.1.1.4'

loop_
_geom_angle_atom_site_label_1
_geom_angle_atom_site_label_2
_geom_angle_atom_site_label_3
_geom_angle
_geom_angle_site_symmetry_1
_geom_angle_site_symmetry_3
O2 CU1 N1 91.21(8) 2_656 .
O2 CU1 N2 89.45(8) 2_656 1_565
N1 CU1 N2 177.17(10) . 1_565
O2 CU1 O1W 125.10(12) 2_656 .
N1 CU1 O1W 91.31(9) . .
N2 CU1 O1W 86.06(9) 1_565 .
O2 CU1 O1 140.12(10) 2_656 .
N1 CU1 O1 89.80(8) . .
N2 CU1 O1 91.46(9) 1_565 .
O1W CU1 O1 94.73(12) . .
C11 O1 CU1 150.4(2) . .
C18 C12 C13 120.2(2) . .
C18 C12 C11 119.7(2) . .
C13 C12 C11 120.0(2) . .
C5 N1 C1 117.9(2) . .
C5 N1 CU1 119.01(17) . .
C1 N1 CU1 123.06(17) . .
C5 C4 C3 120.2(2) . .
C4 C3 C2 116.8(2) . .
C4 C3 C6 121.7(2) . .
C2 C3 C6 121.4(2) . .
C17 C16 C14 119.4(2) . .
C12 C13 C14 120.0(2) . .
C16 C14 C13 120.1(2) . .
C16 C14 C15 120.5(2) . .
C13 C14 C15 119.4(2) . .
C16 C17 C18 121.0(2) . .
C16 C17 S1 119.22(19) . .
C18 C17 S1 119.5(2) . .
C12 C18 C17 119.3(2) . .
C1 C2 C3 120.0(2) . .
N1 C5 C4 122.6(2) . .
N1 C1 C2 122.4(2) . .
O1 C11 O2 125.8(2) . .
O1 C11 C12 117.4(3) . .
O2 C11 C12 116.8(2) . .
C10 C6 C7 116.6(3) . .
C10 C6 C3 121.6(2) . .
C7 C6 C3 121.8(2) . .
C6 C10 C9 120.1(3) . .
N2 C9 C10 123.0(3) . .
C9 N2 C8 117.2(2) . .
C9 N2 CU1 123.29(19) . 1_545
C8 N2 CU1 119.45(18) . 1_545
N2 C8 C7 122.9(3) . .
C8 C7 C6 120.1(3) . .
O3 C15 O4 123.8(3) . .
O3 C15 C14 123.2(2) . .
O4 C15 C14 113.0(2) . .
O7 S1 O6 115.68(19) . .
O7 S1 O5 111.85(16) . .
O6 S1 O5 111.23(16) . .
O7 S1 C17 106.86(14) . .
O6 S1 C17 107.35(15) . .
O5 S1 C17 102.84(13) . .
C11 O2 CU1 122.73(19) . 2_656

loop_
_geom_bond_atom_site_label_1
_geom_bond_atom_site_label_2
_geom_bond_distance
_geom_bond_site_symmetry_2
CU1 O2 1.9485(19) 2_656
CU1 N1 2.022(2) .
CU1 N2 2.030(3) 1_565
CU1 O1W 2.074(2) .
CU1 O1 2.075(2) .
O1 C11 1.247(4) .
C12 C18 1.386(4) .
C12 C13 1.388(4) .
C12 C11 1.503(3) .
N1 C5 1.341(3) .
N1 C1 1.345(3) .
C4 C5 1.380(4) .
C4 C3 1.389(3) .
C3 C2 1.396(4) .
C3 C6 1.480(4) .
C16 C17 1.384(4) .
C16 C14 1.387(4) .
C13 C14 1.393(3) .
C14 C15 1.492(4) .
C17 C18 1.390(3) .
C17 S1 1.775(3) .
C2 C1 1.382(4) .
C11 O2 1.262(4) .
C6 C10 1.384(4) .
C6 C7 1.393(4) .
C10 C9 1.384(4) .
C9 N2 1.336(4) .
N2 C8 1.344(4) .
N2 CU1 2.030(3) 1_545
C8 C7 1.378(4) .
O4 C15 1.312(3) .
O3 C15 1.207(4) .
S1 O7 1.436(2) .
S1 O6 1.439(3) .
S1 O5 1.479(3) .
O2 CU1 1.9484(19) 2_656
